data_7012225
loop_
_publ_author_name
'D\'iaz, Pilar'
'Basallote, Manuel Garc\'ia'
'M\'a\~nez, Ma Angeles'
'Garc\'ia-Espa\~na, Enrique'
'Gil, Laura'
'Latorre, Julio'
'Soriano, Conxa'
'Verdejo, Bego\~na'
'Luis, Santiago V.'

_publ_section_title
;
 Thermodynamic and kinetic studies on the Cu2+ coordination chemistry
 of a novel binucleating pyridinophane ligand
;
_journal_coden_ASTM DTARAF
_journal_issue 6
_journal_name_full 'Dalton Transactions'
_journal_page_first 1186
_journal_page_last 1193
_journal_paper_doi 10.1039/b209013a
_journal_year 2003
_chemical_formula_sum 'C17 H32 Cl2 Cu N6 O8'
_chemical_formula_weight 582.92
_space_group_IT_number 14
_symmetry_cell_setting monoclinic
_symmetry_space_group_name_Hall '-P 2yn'
_symmetry_space_group_name_H-M 'P 1 21/n 1'
_atom_sites_solution_hydrogens geom
_atom_sites_solution_primary direct
_atom_sites_solution_secondary difmap
_audit_creation_method SHELXL-97
_cell_angle_alpha 90.00
_cell_angle_beta 110.000(5)
_cell_angle_gamma 90.00
_cell_formula_units_Z 4
_cell_length_a 12.427(5)
_cell_length_b 13.143(5)
_cell_length_c 16.662(5)
_cell_measurement_reflns_used 25
_cell_measurement_temperature 293(2)
_cell_measurement_theta_max 25
_cell_measurement_theta_min 1
_cell_volume 2557.3(16)
_computing_molecular_graphics ortep-3
_computing_structure_refinement 'SHELXL-97 (Sheldrick, 1997)'
_computing_structure_solution 'Shelx-86 (Sheldrick, 1985)'
_diffrn_ambient_temperature 293(2)
_diffrn_measured_fraction_theta_full 0.973
_diffrn_measured_fraction_theta_max 0.973
_diffrn_measurement_device_type 'CAD4 Enraf Nonius'
_diffrn_measurement_method omega-2theta
_diffrn_radiation_monochromator graphite
_diffrn_radiation_source 'fine-focus sealed tube'
_diffrn_radiation_type MoK\a
_diffrn_radiation_wavelength 0.71073
_diffrn_reflns_av_R_equivalents 0.1798
_diffrn_reflns_av_sigmaI/netI 0.0527
_diffrn_reflns_limit_h_max 14
_diffrn_reflns_limit_h_min 0
_diffrn_reflns_limit_k_max 15
_diffrn_reflns_limit_k_min 0
_diffrn_reflns_limit_l_max 18
_diffrn_reflns_limit_l_min -19
_diffrn_reflns_number 4630
_diffrn_reflns_theta_full 25.05
_diffrn_reflns_theta_max 25.05
_diffrn_reflns_theta_min 1.78
_diffrn_standards_interval_count 200
_diffrn_standards_interval_time 3600
_diffrn_standards_number 25
_exptl_absorpt_coefficient_mu 1.115
_exptl_absorpt_correction_T_max 0.8618
_exptl_absorpt_correction_T_min 0.8614
_exptl_crystal_colour blue
_exptl_crystal_density_diffrn 1.511
_exptl_crystal_density_meas ?
_exptl_crystal_density_method 'not measured'
_exptl_crystal_description primatic
_exptl_crystal_F_000 1208
_exptl_crystal_size_max 0.15
_exptl_crystal_size_mid 0.125
_exptl_crystal_size_min 0.1
_refine_diff_density_max 2.125
_refine_diff_density_min -1.414
_refine_diff_density_rms 0.150
_refine_ls_extinction_method none
_refine_ls_goodness_of_fit_ref 0.749
_refine_ls_hydrogen_treatment mixed
_refine_ls_matrix_type full
_refine_ls_number_parameters 347
_refine_ls_number_reflns 4415
_refine_ls_number_restraints 0
_refine_ls_restrained_S_all 0.749
_refine_ls_R_factor_all 0.1205
_refine_ls_R_factor_gt 0.0883
_refine_ls_shift/su_max 0.080
_refine_ls_shift/su_mean 0.007
_refine_ls_structure_factor_coef Fsqd
_refine_ls_weighting_details 'calc w=1/[\s^2^(Fo^2^)+(0.2537P)^2^+12.8616P] where P=(Fo^2^+2Fc^2^)/3'
_refine_ls_weighting_scheme calc
_refine_ls_wR_factor_gt 0.2259
_refine_ls_wR_factor_ref 0.2715
_reflns_number_gt 3079
_reflns_number_total 4415
_reflns_threshold_expression >2sigma(I)
_cod_data_source_file b209013a.txt
_cod_data_source_block py3223
_cod_depositor_comments
;
The following automatic conversions were performed:
'_symmetry_cell_setting' value 'Monoclinic' changed to 'monoclinic'
according to '/home/saulius/struct/CIF-dictionaries/cif_core.dic'
dictionary named 'cif_core.dic' version 2.4.1 from 2010-06-29.

Automatic conversion script
Id: cif_fix_enum 1527 2010-12-29 10:47:43Z saulius 

The following automatic conversions were performed:

'_exptl_crystal_density_meas' value 'no' was changed to '?' - the
value is perceived as not measured.

Automatic conversion script
Id: cif_fix_values 3008 2015-01-20 13:52:24Z robertas 
;
_cod_original_sg_symbol_H-M P21/n
_cod_database_code 7012225
_exptl_absorpt_correction_t_ave 0.8616

loop_
_symmetry_equiv_pos_as_xyz
'x, y, z'
'-x+1/2, y+1/2, -z+1/2'
'-x, -y, -z'
'x-1/2, -y-1/2, z-1/2'

loop_
_atom_site_label
_atom_site_type_symbol
_atom_site_fract_x
_atom_site_fract_y
_atom_site_fract_z
_atom_site_U_iso_or_equiv
_atom_site_adp_type
_atom_site_occupancy
_atom_site_symmetry_multiplicity
_atom_site_calc_flag
_atom_site_refinement_flags
_atom_site_disorder_assembly
_atom_site_disorder_group
Cu1 Cu 0.20468(7) 0.23982(6) 0.93791(5) 0.0421(3) Uani 1 1 d . . .
Cl1 Cl 0.37792(18) -0.00653(16) 0.22113(12) 0.0620(6) Uani 1 1 d . . .
O10 O 0.4140(8) 0.0646(8) 0.1727(5) 0.124(3) Uani 1 1 d . . .
O11 O 0.2594(7) -0.0102(7) 0.1904(6) 0.110(3) Uani 1 1 d . . .
O12 O 0.4163(8) 0.0231(8) 0.3082(5) 0.122(3) Uani 1 1 d . . .
O13 O 0.4139(12) -0.1047(9) 0.2173(8) 0.164(5) Uani 1 1 d . . .
Cl2 Cl 0.60649(16) 0.30973(17) 1.10136(12) 0.0608(6) Uani 1 1 d . . .
O20 O 0.7039(12) 0.2627(15) 1.1269(11) 0.245(11) Uani 1 1 d . . .
O21 O 0.5188(7) 0.2582(7) 1.1181(6) 0.102(3) Uani 1 1 d . . .
O22 O 0.5810(7) 0.3446(8) 1.0174(5) 0.126(3) Uani 1 1 d . . .
O23 O 0.6376(15) 0.3900(11) 1.1602(7) 0.207(8) Uani 1 1 d . . .
N1 N 0.2653(6) 0.2986(5) 1.0828(4) 0.0526(15) Uani 1 1 d . . .
H1C H 0.329(7) 0.271(5) 1.116(5) 0.041(19) Uiso 1 1 d . . .
N2 N 0.1585(6) 0.3819(5) 0.8842(4) 0.0479(14) Uani 1 1 d . . .
H2C H 0.092(5) 0.396(4) 0.870(4) 0.020(15) Uiso 1 1 d . . .
N3 N 0.3409(6) 0.2665(6) 0.9005(5) 0.0641(18) Uani 1 1 d . . .
N4 N 0.2833(6) 0.0969(5) 0.9759(4) 0.0636(17) Uani 1 1 d . . .
H4C H 0.3162 0.1009 1.0338 0.09(3) Uiso 1 1 calc R . .
N5 N 0.0590(5) 0.2283(4) 0.9677(4) 0.0432(12) Uani 1 1 d . . .
N6 N 0.0543(6) 0.1467(5) 0.8166(4) 0.0569(16) Uani 1 1 d . . .
H6C H 0.084(11) 0.144(10) 0.770(8) 0.13(4) Uiso 1 1 d . . .
C20 C 0.0655(7) 0.2487(5) 1.0510(5) 0.0509(17) Uani 1 1 d . . .
C21 C -0.0321(10) 0.2623(6) 1.0689(7) 0.073(3) Uani 1 1 d . . .
H21 H -0.0273 0.2780 1.1244 0.06(2) Uiso 1 1 calc R . .
C22 C -0.1354(9) 0.2535(6) 1.0082(7) 0.072(3) Uani 1 1 d . . .
H22 H -0.2016 0.2616 1.0217 0.09(3) Uiso 1 1 calc R . .
C23 C -0.1426(7) 0.2318(6) 0.9234(6) 0.066(2) Uani 1 1 d . . .
H23 H -0.2135 0.2245 0.8805 0.06(2) Uiso 1 1 calc R . .
C24 C -0.0442(6) 0.2218(5) 0.9057(5) 0.0466(16) Uani 1 1 d . . .
C1 C 0.1841(8) 0.2523(6) 1.1166(5) 0.063(2) Uani 1 1 d . . .
H1A H 0.1822 0.2908 1.1658 0.05(2) Uiso 1 1 calc R . .
H1B H 0.2089 0.1837 1.1354 0.044(18) Uiso 1 1 calc R . .
C2 C 0.2766(8) 0.4101(6) 1.0948(5) 0.064(2) Uani 1 1 d . . .
H2A H 0.3518 0.4305 1.0954 0.06(2) Uiso 1 1 calc R . .
H2B H 0.2714 0.4270 1.1500 0.07(3) Uiso 1 1 calc R . .
C3 C 0.1869(8) 0.4703(6) 1.0265(5) 0.066(2) Uani 1 1 d . . .
H3A H 0.1877 0.5397 1.0465 0.15(5) Uiso 1 1 calc R . .
H3B H 0.1123 0.4419 1.0196 0.08(3) Uiso 1 1 calc R . .
C4 C 0.2017(8) 0.4729(6) 0.9382(5) 0.065(2) Uani 1 1 d . . .
H4A H 0.1623 0.5324 0.9075 0.12(4) Uiso 1 1 calc R . .
H4B H 0.2824 0.4808 0.9467 0.11(4) Uiso 1 1 calc R . .
C5 C 0.1946(7) 0.3824(6) 0.8074(5) 0.062(2) Uani 1 1 d . . .
H5A H 0.1876 0.4504 0.7836 0.07(2) Uiso 1 1 calc R . .
H5B H 0.1460 0.3371 0.7640 0.11(4) Uiso 1 1 calc R . .
C6 C 0.3166(7) 0.3475(7) 0.8341(6) 0.069(2) Uani 1 1 d . . .
H6A H 0.3323 0.3216 0.7847 0.14(5) Uiso 1 1 calc R . .
H6B H 0.3670 0.4049 0.8564 0.08(3) Uiso 1 1 calc R . .
C7 C 0.3698(8) 0.1648(8) 0.8742(6) 0.075(2) Uani 1 1 d . . .
H7A H 0.4416 0.1686 0.8632 0.10(3) Uiso 1 1 calc R . .
H7B H 0.3104 0.1432 0.8221 0.14(5) Uiso 1 1 calc R . .
C8 C 0.3801(8) 0.0901(8) 0.9438(7) 0.080(3) Uani 1 1 d . . .
H8A H 0.3832 0.0218 0.9225 0.14(5) Uiso 1 1 calc R . .
H8B H 0.4511 0.1023 0.9906 0.11(4) Uiso 1 1 calc R . .
C9 C 0.2157(9) 0.0019(6) 0.9599(5) 0.071(2) Uani 1 1 d . . .
H9A H 0.1597 0.0062 0.9885 0.05(2) Uiso 1 1 calc R . .
H9B H 0.2665 -0.0544 0.9849 0.07(2) Uiso 1 1 calc R . .
C10 C 0.1524(9) -0.0210(6) 0.8640(6) 0.074(2) Uani 1 1 d . . .
H101 H 0.2019 -0.0031 0.8320 0.10(4) Uiso 1 1 calc R . .
H102 H 0.1372 -0.0935 0.8569 0.07(2) Uiso 1 1 calc R . .
C11 C 0.0393(8) 0.0370(7) 0.8271(6) 0.072(2) Uani 1 1 d . . .
H111 H -0.0043 0.0082 0.7719 0.13(5) Uiso 1 1 calc R . .
H112 H -0.0050 0.0277 0.8645 0.08(3) Uiso 1 1 calc R . .
C12 C -0.0451(7) 0.2024(7) 0.8156(5) 0.0581(19) Uani 1 1 d . . .
H12A H -0.1133 0.1642 0.7840 0.07(2) Uiso 1 1 calc R . .
H12B H -0.0476 0.2668 0.7866 0.07(3) Uiso 1 1 calc R . .

loop_
_atom_site_aniso_label
_atom_site_aniso_U_11
_atom_site_aniso_U_22
_atom_site_aniso_U_33
_atom_site_aniso_U_23
_atom_site_aniso_U_13
_atom_site_aniso_U_12
Cu1 0.0503(5) 0.0424(5) 0.0377(5) 0.0054(3) 0.0202(4) 0.0060(3)
Cl1 0.0683(12) 0.0627(12) 0.0508(10) 0.0107(8) 0.0152(9) -0.0120(9)
O10 0.121(6) 0.154(8) 0.086(5) 0.049(5) 0.020(4) -0.052(6)
O11 0.076(5) 0.122(7) 0.121(6) 0.005(5) 0.018(4) -0.021(4)
O12 0.126(6) 0.167(9) 0.066(4) -0.013(5) 0.026(4) -0.072(6)
O13 0.214(12) 0.118(8) 0.185(11) 0.023(8) 0.100(10) 0.055(8)
Cl2 0.0541(11) 0.0848(14) 0.0470(10) 0.0055(9) 0.0220(8) -0.0092(9)
O20 0.161(11) 0.41(3) 0.220(15) 0.202(16) 0.142(11) 0.158(14)
O21 0.083(5) 0.133(7) 0.103(6) -0.001(5) 0.047(4) -0.033(4)
O22 0.119(6) 0.185(10) 0.060(4) 0.040(5) 0.012(4) -0.041(6)
O23 0.36(2) 0.181(12) 0.118(8) -0.058(8) 0.126(10) -0.161(13)
N1 0.059(4) 0.059(4) 0.034(3) -0.008(3) 0.008(3) 0.008(3)
N2 0.050(4) 0.052(3) 0.042(3) 0.005(3) 0.017(3) 0.000(3)
N3 0.061(4) 0.074(4) 0.064(4) 0.011(3) 0.031(3) 0.008(3)
N4 0.086(5) 0.052(4) 0.046(4) -0.002(3) 0.013(3) 0.012(3)
N5 0.049(3) 0.045(3) 0.039(3) -0.001(2) 0.019(2) -0.001(2)
N6 0.074(4) 0.061(4) 0.037(3) 0.001(3) 0.022(3) -0.005(3)
C20 0.074(5) 0.042(4) 0.046(4) 0.000(3) 0.031(4) -0.004(3)
C21 0.109(8) 0.055(5) 0.082(7) -0.002(4) 0.067(6) -0.005(5)
C22 0.076(6) 0.056(5) 0.105(8) -0.006(5) 0.059(6) -0.009(4)
C23 0.054(5) 0.058(5) 0.083(6) -0.008(4) 0.022(4) -0.009(4)
C24 0.049(4) 0.038(3) 0.054(4) 0.000(3) 0.020(3) -0.005(3)
C1 0.093(6) 0.068(5) 0.032(4) -0.001(3) 0.025(4) 0.010(4)
C2 0.076(6) 0.060(5) 0.050(4) -0.015(4) 0.015(4) -0.003(4)
C3 0.091(6) 0.051(4) 0.058(5) -0.009(4) 0.029(4) 0.002(4)
C4 0.091(6) 0.043(4) 0.064(5) 0.001(4) 0.030(4) -0.009(4)
C5 0.087(6) 0.063(5) 0.041(4) 0.018(4) 0.030(4) -0.005(4)
C6 0.066(5) 0.081(6) 0.070(5) 0.008(5) 0.035(4) -0.009(4)
C7 0.069(5) 0.084(6) 0.081(6) -0.005(5) 0.039(5) 0.014(5)
C8 0.064(6) 0.079(6) 0.092(7) -0.014(5) 0.021(5) 0.027(5)
C9 0.115(7) 0.046(4) 0.055(5) 0.011(4) 0.031(5) 0.011(4)
C10 0.110(7) 0.047(4) 0.072(6) -0.009(4) 0.038(5) 0.002(5)
C11 0.087(6) 0.060(5) 0.069(5) -0.015(4) 0.028(5) -0.010(4)
C12 0.052(4) 0.067(5) 0.049(4) -0.002(4) 0.009(3) -0.005(4)

loop_
_atom_type_symbol
_atom_type_description
_atom_type_scat_dispersion_real
_atom_type_scat_dispersion_imag
_atom_type_scat_source
C C 0.0033 0.0016 'International Tables Vol C Tables 4.2.6.8 and 6.1.1.4'
H H 0.0000 0.0000 'International Tables Vol C Tables 4.2.6.8 and 6.1.1.4'
N N 0.0061 0.0033 'International Tables Vol C Tables 4.2.6.8 and 6.1.1.4'
O O 0.0106 0.0060 'International Tables Vol C Tables 4.2.6.8 and 6.1.1.4'
Cl Cl 0.1484 0.1585 'International Tables Vol C Tables 4.2.6.8 and 6.1.1.4'
Cu Cu 0.3201 1.2651 'International Tables Vol C Tables 4.2.6.8 and 6.1.1.4'

loop_
_geom_angle_atom_site_label_1
_geom_angle_atom_site_label_2
_geom_angle_atom_site_label_3
_geom_angle
_geom_angle_site_symmetry_1
_geom_angle_site_symmetry_3
_geom_angle_publ_flag
N3 Cu1 N5 173.1(2) . . ?
N3 Cu1 N2 81.2(3) . . ?
N5 Cu1 N2 92.0(2) . . ?
N3 Cu1 N4 84.1(3) . . ?
N5 Cu1 N4 102.6(3) . . ?
N2 Cu1 N4 164.9(3) . . ?
N3 Cu1 N1 104.3(3) . . ?
N5 Cu1 N1 77.2(2) . . ?
N2 Cu1 N1 95.2(2) . . ?
N4 Cu1 N1 91.7(2) . . ?
O13 Cl1 O11 105.7(7) . . ?
O13 Cl1 O10 115.2(7) . . ?
O11 Cl1 O10 108.6(5) . . ?
O13 Cl1 O12 107.7(7) . . ?
O11 Cl1 O12 109.3(6) . . ?
O10 Cl1 O12 110.1(5) . . ?
O20 Cl2 O21 114.2(8) . . ?
O20 Cl2 O23 97.2(13) . . ?
O21 Cl2 O23 105.9(6) . . ?
O20 Cl2 O22 110.6(7) . . ?
O21 Cl2 O22 115.8(5) . . ?
O23 Cl2 O22 111.5(7) . . ?
C1 N1 C2 114.2(6) . . ?
C1 N1 Cu1 103.6(4) . . ?
C2 N1 Cu1 116.0(5) . . ?
C4 N2 C5 111.4(6) . . ?
C4 N2 Cu1 118.5(5) . . ?
C5 N2 Cu1 104.7(5) . . ?
C7 N3 C6 115.5(7) . . ?
C7 N3 Cu1 104.3(5) . . ?
C6 N3 Cu1 112.0(5) . . ?
C8 N4 C9 111.4(7) . . ?
C8 N4 Cu1 107.2(5) . . ?
C9 N4 Cu1 121.4(6) . . ?
C24 N5 C20 119.7(6) . . ?
C24 N5 Cu1 120.5(5) . . ?
C20 N5 Cu1 118.4(5) . . ?
C12 N6 C11 111.0(7) . . ?
C21 C20 N5 119.6(8) . . ?
C21 C20 C1 124.3(8) . . ?
N5 C20 C1 116.1(6) . . ?
C22 C21 C20 121.4(9) . . ?
C21 C22 C23 119.3(8) . . ?
C24 C23 C22 118.9(8) . . ?
N5 C24 C23 121.1(7) . . ?
N5 C24 C12 117.0(6) . . ?
C23 C24 C12 121.9(7) . . ?
N1 C1 C20 111.8(6) . . ?
N1 C2 C3 113.9(7) . . ?
C2 C3 C4 115.5(7) . . ?
N2 C4 C3 115.1(7) . . ?
N2 C5 C6 108.3(6) . . ?
N3 C6 C5 111.5(6) . . ?
N3 C7 C8 109.1(8) . . ?
N4 C8 C7 112.2(7) . . ?
N4 C9 C10 114.1(7) . . ?
C11 C10 C9 112.9(7) . . ?
N6 C11 C10 113.6(7) . . ?
N6 C12 C24 111.0(6) . . ?

loop_
_geom_bond_atom_site_label_1
_geom_bond_atom_site_label_2
_geom_bond_distance
_geom_bond_site_symmetry_2
_geom_bond_publ_flag
Cu1 N3 2.025(7) . ?
Cu1 N5 2.041(6) . ?
Cu1 N2 2.066(6) . ?
Cu1 N4 2.112(6) . ?
Cu1 N1 2.398(6) . ?
Cl1 O13 1.374(11) . ?
Cl1 O11 1.385(8) . ?
Cl1 O10 1.404(7) . ?
Cl1 O12 1.418(8) . ?
Cl2 O20 1.295(11) . ?
Cl2 O21 1.390(7) . ?
Cl2 O23 1.401(11) . ?
Cl2 O22 1.401(7) . ?
N1 C1 1.447(11) . ?
N1 C2 1.478(10) . ?
N2 C4 1.482(10) . ?
N2 C5 1.494(9) . ?
N3 C7 1.489(12) . ?
N3 C6 1.489(11) . ?
N4 C8 1.477(11) . ?
N4 C9 1.478(11) . ?
N5 C24 1.346(9) . ?
N5 C20 1.388(9) . ?
N6 C12 1.430(10) . ?
N6 C11 1.472(11) . ?
C20 C21 1.357(12) . ?
C20 C1 1.505(12) . ?
C21 C22 1.340(15) . ?
C22 C23 1.413(14) . ?
C23 C24 1.361(11) . ?
C24 C12 1.519(11) . ?
C2 C3 1.515(12) . ?
C3 C4 1.544(11) . ?
C5 C6 1.499(12) . ?
C7 C8 1.492(14) . ?
C9 C10 1.550(12) . ?
C10 C11 1.532(13) . ?
